data_7712558
loop_
_publ_author_name
'Castro-Ruiz, Andr\'es'
'Grefe, Lea'
'Mej\'ia, Esteban'
'Suman, Sigridur G.'

_publ_section_title
;
 Cobalt complexes with \a-amino acid ligands catalyze the incorporation of
 CO2 into cyclic carbonates
;
_journal_issue 13
_journal_name_full 'Dalton Transactions'
_journal_page_first 4186
_journal_page_last 4199
_journal_paper_doi 10.1039/D2DT03595B
_journal_volume 52
_journal_year 2023
_chemical_absolute_configuration ad
_chemical_formula_sum 'C20 H24 Cl Co N4 O4'
_chemical_formula_weight 478.81
_space_group_crystal_system orthorhombic
_space_group_IT_number 19
_space_group_name_Hall 'P 2ac 2ab'
_space_group_name_H-M_alt 'P 21 21 21'
_atom_sites_solution_hydrogens mixed
_audit_creation_method SHELXL-2018/3
_audit_update_record
;
2022-10-05 deposited with the CCDC.	2023-02-17 downloaded from the CCDC.
;
_cell_angle_alpha 90
_cell_angle_beta 90
_cell_angle_gamma 90
_cell_formula_units_Z 4
_cell_length_a 8.3459(6)
_cell_length_b 12.9372(9)
_cell_length_c 19.0279(14)
_cell_measurement_reflns_used 9516
_cell_measurement_temperature 296(2)
_cell_measurement_theta_max 37.65
_cell_measurement_theta_min 3.10
_cell_volume 2054.5(3)
_computing_cell_refinement 'SAINT (Bruker, 2015)'
_computing_data_collection 'SAINT (Bruker, 2015)'
_computing_data_reduction 'SAINT (Bruker, 2015)'
_computing_structure_refinement 'SHELXL-2018/3 (Sheldrick, 2015)'
_computing_structure_solution 'SHELXT-2014 (Sheldrick, 2015)'
_diffrn_ambient_temperature 296(2)
_diffrn_measured_fraction_theta_full 0.995
_diffrn_measured_fraction_theta_max 0.998
_diffrn_measurement_device_type 'Bruker APEX-II CCD'
_diffrn_measurement_method '\f and \w scans'
_diffrn_radiation_type MoK\a
_diffrn_radiation_wavelength 0.71073
_diffrn_reflns_av_R_equivalents 0.0328
_diffrn_reflns_av_unetI/netI 0.0206
_diffrn_reflns_Laue_measured_fraction_full 0.995
_diffrn_reflns_Laue_measured_fraction_max 0.998
_diffrn_reflns_limit_h_max 13
_diffrn_reflns_limit_h_min -13
_diffrn_reflns_limit_k_max 20
_diffrn_reflns_limit_k_min -20
_diffrn_reflns_limit_l_max 29
_diffrn_reflns_limit_l_min -29
_diffrn_reflns_number 74894
_diffrn_reflns_point_group_measured_fraction_full 0.997
_diffrn_reflns_point_group_measured_fraction_max 0.999
_diffrn_reflns_theta_full 25.242
_diffrn_reflns_theta_max 33.998
_diffrn_reflns_theta_min 2.904
_diffrn_source 'fine-focus sealed tube'
_exptl_absorpt_coefficient_mu 1.001
_exptl_absorpt_correction_type none
_exptl_crystal_colour violet
_exptl_crystal_density_diffrn 1.548
_exptl_crystal_description block
_exptl_crystal_F_000 992
_exptl_crystal_size_max 0.450
_exptl_crystal_size_mid 0.350
_exptl_crystal_size_min 0.300
_refine_diff_density_max 0.775
_refine_diff_density_min -0.330
_refine_diff_density_rms 0.061
_refine_ls_abs_structure_details
;
 Flack x determined using 3434 quotients [(I+)-(I-)]/[(I+)+(I-)]
 (Parsons, Flack and Wagner, Acta Cryst. B69 (2013) 249-259).
;
_refine_ls_abs_structure_Flack 0.008(2)
_refine_ls_extinction_method none
_refine_ls_goodness_of_fit_ref 1.042
_refine_ls_hydrogen_treatment mixed
_refine_ls_matrix_type full
_refine_ls_number_parameters 279
_refine_ls_number_reflns 8384
_refine_ls_number_restraints 0
_refine_ls_restrained_S_all 1.042
_refine_ls_R_factor_all 0.0302
_refine_ls_R_factor_gt 0.0279
_refine_ls_shift/su_max 0.001
_refine_ls_shift/su_mean 0.000
_refine_ls_structure_factor_coef Fsqd
_refine_ls_weighting_details 'w=1/[\s^2^(Fo^2^)+(0.0481P)^2^+0.3644P] where P=(Fo^2^+2Fc^2^)/3'
_refine_ls_weighting_scheme calc
_refine_ls_wR_factor_gt 0.0770
_refine_ls_wR_factor_ref 0.0796
_reflns_Friedel_coverage 0.795
_reflns_Friedel_fraction_full 1.000
_reflns_Friedel_fraction_max 1.000
_reflns_number_gt 7976
_reflns_number_total 8384
_reflns_threshold_expression 'I > 2\s(I)'
_cod_data_source_file d2dt03595b2.cif
_cod_data_source_block SGS_ACR1_187
_cod_database_code 7712558
_shelx_shelxl_version_number 2018/3
_shelx_space_group_comment
;
The symmetry employed for this shelxl refinement is uniquely defined
by the following loop, which should always be used as a source of
symmetry information in preference to the above space-group names.
They are only intended as comments.
;
_shelx_estimated_absorpt_t_min 0.662
_shelx_estimated_absorpt_t_max 0.753

loop_
_space_group_symop_operation_xyz
'x, y, z'
'-x+1/2, -y, z+1/2'
'-x, y+1/2, -z+1/2'
'x+1/2, -y+1/2, -z'

loop_
_atom_site_label
_atom_site_type_symbol
_atom_site_fract_x
_atom_site_fract_y
_atom_site_fract_z
_atom_site_U_iso_or_equiv
_atom_site_adp_type
_atom_site_occupancy
_atom_site_site_symmetry_order
_atom_site_calc_flag
_atom_site_refinement_flags_posn
_atom_site_refinement_flags_adp
_atom_site_refinement_flags_occupancy
_atom_site_disorder_assembly
_atom_site_disorder_group
C1 C 0.5927(2) 0.47917(15) 0.51499(9) 0.0304(3) Uani 1 1 d . . . . .
C2 C 0.6152(3) 0.37470(16) 0.54923(11) 0.0363(4) Uani 1 1 d . . . . .
H2B H 0.729960 0.361856 0.555602 0.044 Uiso 1 1 calc R U . . .
C3 C 0.5416(6) 0.2848(2) 0.50760(15) 0.0659(10) Uani 1 1 d . . . . .
H3A H 0.448889 0.307535 0.481044 0.079 Uiso 1 1 calc R U . . .
H3B H 0.619285 0.255089 0.475503 0.079 Uiso 1 1 calc R U . . .
C4 C 0.4939(4) 0.2074(2) 0.56391(15) 0.0515(6) Uani 1 1 d . . . . .
H4A H 0.412036 0.160352 0.547017 0.062 Uiso 1 1 calc R U . . .
H4B H 0.585527 0.167891 0.580091 0.062 Uiso 1 1 calc R U . . .
C5 C 0.4303(3) 0.27673(14) 0.62076(12) 0.0355(4) Uani 1 1 d . . . . .
H5A H 0.319484 0.294775 0.611590 0.043 Uiso 1 1 calc R U . . .
H5B H 0.436640 0.242753 0.666116 0.043 Uiso 1 1 calc R U . . .
C6 C 0.1601(3) 0.53877(15) 0.56113(11) 0.0326(4) Uani 1 1 d . . . . .
C7 C 0.1893(3) 0.64441(16) 0.59390(11) 0.0330(4) Uani 1 1 d . . . . .
H7 H 0.093263 0.666402 0.619480 0.040 Uiso 1 1 calc R U . . .
C8 C 0.2369(5) 0.7293(2) 0.53957(15) 0.0583(8) Uani 1 1 d . . . . .
H8A H 0.302487 0.700699 0.502240 0.070 Uiso 1 1 calc R U . . .
H8B H 0.142749 0.761397 0.519153 0.070 Uiso 1 1 calc R U . . .
C9 C 0.3303(4) 0.80526(19) 0.58328(16) 0.0499(6) Uani 1 1 d . . . . .
H9A H 0.395975 0.849743 0.554040 0.060 Uiso 1 1 calc R U . . .
H9B H 0.259776 0.847584 0.611791 0.060 Uiso 1 1 calc R U . . .
C10 C 0.4309(3) 0.73618(14) 0.62773(13) 0.0388(4) Uani 1 1 d . . . . .
H10A H 0.460807 0.770686 0.671046 0.047 Uiso 1 1 calc R U . . .
H10B H 0.527721 0.716407 0.602916 0.047 Uiso 1 1 calc R U . . .
C11 C 0.7424(2) 0.58700(18) 0.68168(11) 0.0336(4) Uani 1 1 d . . . . .
H11 H 0.764467 0.599454 0.634523 0.040 Uiso 1 1 calc R U . . .
C12 C 0.8561(3) 0.6127(2) 0.73202(14) 0.0405(5) Uani 1 1 d . . . . .
H12 H 0.951141 0.644770 0.718752 0.049 Uiso 1 1 calc R U . . .
C13 C 0.8274(3) 0.59066(18) 0.80157(12) 0.0365(4) Uani 1 1 d . . . . .
H13 H 0.903761 0.605985 0.835616 0.044 Uiso 1 1 calc R U . . .
C14 C 0.6831(2) 0.54521(16) 0.82027(10) 0.0308(3) Uani 1 1 d . . . . .
H14 H 0.661932 0.528464 0.866888 0.037 Uiso 1 1 calc R U . . .
C15 C 0.5711(2) 0.52519(12) 0.76843(8) 0.0230(2) Uani 1 1 d . . . . .
C16 C 0.4112(2) 0.48211(12) 0.78142(8) 0.0238(3) Uani 1 1 d . . . . .
C17 C 0.3465(3) 0.46407(17) 0.84754(10) 0.0351(4) Uani 1 1 d . . . . .
H17 H 0.405450 0.478435 0.887837 0.042 Uiso 1 1 calc R U . . .
C18 C 0.1931(3) 0.4245(2) 0.85255(12) 0.0435(5) Uani 1 1 d . . . . .
H18 H 0.146405 0.413899 0.896332 0.052 Uiso 1 1 calc R U . . .
C19 C 0.1101(3) 0.40078(19) 0.79204(14) 0.0404(5) Uani 1 1 d . . . . .
H19 H 0.008447 0.371628 0.794557 0.048 Uiso 1 1 calc R U . . .
C20 C 0.1799(2) 0.42087(15) 0.72752(11) 0.0310(3) Uani 1 1 d . . . . .
H20 H 0.123381 0.405386 0.686731 0.037 Uiso 1 1 calc R U . . .
Cl1 Cl 0.21176(7) 0.75336(6) 0.78339(3) 0.04912(15) Uani 1 1 d . . . . .
Co1 Co 0.43175(2) 0.50593(2) 0.63651(2) 0.01970(5) Uani 1 1 d . . . . .
N1 N 0.53384(18) 0.37127(11) 0.61967(8) 0.0248(3) Uani 1 1 d . . . . .
H1 H 0.611(4) 0.361(3) 0.6548(17) 0.042(8) Uiso 1 1 d . . . . .
N2 N 0.32925(18) 0.64269(11) 0.64295(8) 0.0238(2) Uani 1 1 d . . . . .
H2A H 0.289(4) 0.649(2) 0.6838(15) 0.035(7) Uiso 1 1 d . . . . .
N3 N 0.60170(17) 0.54462(12) 0.69952(7) 0.0229(2) Uani 1 1 d . . . . .
N4 N 0.32717(17) 0.46218(11) 0.72219(7) 0.0225(2) Uani 1 1 d . . . . .
O1 O 0.53810(18) 0.55174(10) 0.55523(7) 0.0294(3) Uani 1 1 d . . . . .
O2 O 0.6271(3) 0.49206(16) 0.45324(8) 0.0492(4) Uani 1 1 d . . . . .
O3 O 0.25815(17) 0.46647(11) 0.57930(7) 0.0302(3) Uani 1 1 d . . . . .
O4 O 0.0489(3) 0.52616(17) 0.52063(14) 0.0670(7) Uani 1 1 d . . . . .

loop_
_atom_site_aniso_label
_atom_site_aniso_U_11
_atom_site_aniso_U_22
_atom_site_aniso_U_33
_atom_site_aniso_U_23
_atom_site_aniso_U_13
_atom_site_aniso_U_12
C1 0.0355(8) 0.0342(8) 0.0215(6) -0.0012(6) 0.0046(6) -0.0038(6)
C2 0.0446(10) 0.0334(9) 0.0308(9) -0.0011(7) 0.0102(8) 0.0072(7)
C3 0.124(3) 0.0380(11) 0.0355(11) -0.0131(9) 0.0119(16) -0.0077(16)
C4 0.0764(19) 0.0315(10) 0.0468(13) -0.0074(9) -0.0006(13) 0.0014(11)
C5 0.0405(9) 0.0229(6) 0.0430(10) -0.0008(6) -0.0003(9) -0.0021(7)
C6 0.0364(9) 0.0303(8) 0.0312(8) 0.0030(6) -0.0122(7) -0.0006(7)
C7 0.0358(9) 0.0312(8) 0.0320(8) -0.0007(7) -0.0087(7) 0.0081(7)
C8 0.097(2) 0.0393(11) 0.0385(12) 0.0138(9) -0.0188(14) 0.0050(13)
C9 0.0660(17) 0.0311(10) 0.0526(14) 0.0109(9) 0.0007(12) 0.0014(10)
C10 0.0422(9) 0.0234(7) 0.0508(12) 0.0014(7) 0.0075(10) -0.0046(7)
C11 0.0262(7) 0.0449(10) 0.0298(8) 0.0026(7) 0.0003(6) -0.0085(7)
C12 0.0271(8) 0.0502(12) 0.0443(11) -0.0016(9) -0.0049(8) -0.0093(8)
C13 0.0313(8) 0.0421(10) 0.0361(10) -0.0071(8) -0.0127(7) -0.0002(7)
C14 0.0351(9) 0.0350(8) 0.0222(7) -0.0024(6) -0.0084(6) 0.0043(7)
C15 0.0264(6) 0.0239(6) 0.0188(5) -0.0005(4) -0.0024(5) 0.0026(5)
C16 0.0287(7) 0.0240(6) 0.0186(5) 0.0021(5) 0.0006(5) 0.0023(5)
C17 0.0434(10) 0.0402(9) 0.0218(7) 0.0061(6) 0.0049(7) 0.0030(8)
C18 0.0477(12) 0.0480(11) 0.0348(10) 0.0120(9) 0.0166(9) 0.0019(9)
C19 0.0342(9) 0.0405(10) 0.0465(12) 0.0104(9) 0.0121(8) -0.0027(8)
C20 0.0252(7) 0.0329(8) 0.0349(9) 0.0044(7) 0.0012(6) -0.0034(6)
Cl1 0.0403(3) 0.0635(4) 0.0435(3) -0.0195(3) -0.0070(2) -0.0032(3)
Co1 0.02310(8) 0.02054(8) 0.01547(8) 0.00082(6) -0.00119(6) -0.00041(7)
N1 0.0288(6) 0.0227(5) 0.0229(6) 0.0001(4) -0.0016(5) 0.0020(5)
N2 0.0287(6) 0.0218(5) 0.0210(6) 0.0008(5) 0.0006(5) -0.0003(4)
N3 0.0226(6) 0.0260(6) 0.0203(5) 0.0008(4) -0.0010(4) -0.0016(4)
N4 0.0235(5) 0.0231(5) 0.0209(5) 0.0023(4) 0.0009(4) -0.0006(4)
O1 0.0406(7) 0.0282(6) 0.0194(5) 0.0027(4) 0.0053(5) 0.0007(5)
O2 0.0731(11) 0.0501(9) 0.0244(6) -0.0012(7) 0.0175(7) -0.0078(9)
O3 0.0351(6) 0.0270(6) 0.0285(6) -0.0011(4) -0.0119(5) -0.0004(5)
O4 0.0719(14) 0.0480(10) 0.0810(15) -0.0008(10) -0.0548(13) 0.0019(9)

loop_
_atom_type_symbol
_atom_type_description
_atom_type_scat_dispersion_real
_atom_type_scat_dispersion_imag
_atom_type_scat_source
C C 0.0033 0.0016 'International Tables Vol C Tables 4.2.6.8 and 6.1.1.4'
H H 0.0000 0.0000 'International Tables Vol C Tables 4.2.6.8 and 6.1.1.4'
Cl Cl 0.1484 0.1585 'International Tables Vol C Tables 4.2.6.8 and 6.1.1.4'
Co Co 0.3494 0.9721 'International Tables Vol C Tables 4.2.6.8 and 6.1.1.4'
N N 0.0061 0.0033 'International Tables Vol C Tables 4.2.6.8 and 6.1.1.4'
O O 0.0106 0.0060 'International Tables Vol C Tables 4.2.6.8 and 6.1.1.4'

loop_
_geom_angle_atom_site_label_1
_geom_angle_atom_site_label_2
_geom_angle_atom_site_label_3
_geom_angle
_geom_angle_site_symmetry_1
_geom_angle_site_symmetry_3
_geom_angle_publ_flag
O2 C1 O1 123.6(2) . . ?
O2 C1 C2 120.50(19) . . ?
O1 C1 C2 115.92(15) . . ?
N1 C2 C1 110.77(15) . . ?
N1 C2 C3 104.9(2) . . ?
C1 C2 C3 113.9(2) . . ?
N1 C2 H2B 109.0 . . ?
C1 C2 H2B 109.0 . . ?
C3 C2 H2B 109.0 . . ?
C4 C3 C2 103.9(2) . . ?
C4 C3 H3A 111.0 . . ?
C2 C3 H3A 111.0 . . ?
C4 C3 H3B 111.0 . . ?
C2 C3 H3B 111.0 . . ?
H3A C3 H3B 109.0 . . ?
C5 C4 C3 101.9(2) . . ?
C5 C4 H4A 111.4 . . ?
C3 C4 H4A 111.4 . . ?
C5 C4 H4B 111.4 . . ?
C3 C4 H4B 111.4 . . ?
H4A C4 H4B 109.2 . . ?
N1 C5 C4 105.9(2) . . ?
N1 C5 H5A 110.6 . . ?
C4 C5 H5A 110.6 . . ?
N1 C5 H5B 110.6 . . ?
C4 C5 H5B 110.6 . . ?
H5A C5 H5B 108.7 . . ?
O4 C6 O3 123.8(2) . . ?
O4 C6 C7 120.12(19) . . ?
O3 C6 C7 116.10(16) . . ?
N2 C7 C6 111.55(14) . . ?
N2 C7 C8 103.03(19) . . ?
C6 C7 C8 113.67(19) . . ?
N2 C7 H7 109.5 . . ?
C6 C7 H7 109.5 . . ?
C8 C7 H7 109.5 . . ?
C9 C8 C7 103.0(2) . . ?
C9 C8 H8A 111.2 . . ?
C7 C8 H8A 111.2 . . ?
C9 C8 H8B 111.2 . . ?
C7 C8 H8B 111.2 . . ?
H8A C8 H8B 109.1 . . ?
C10 C9 C8 102.3(2) . . ?
C10 C9 H9A 111.3 . . ?
C8 C9 H9A 111.3 . . ?
C10 C9 H9B 111.3 . . ?
C8 C9 H9B 111.3 . . ?
H9A C9 H9B 109.2 . . ?
C9 C10 N2 105.9(2) . . ?
C9 C10 H10A 110.6 . . ?
N2 C10 H10A 110.6 . . ?
C9 C10 H10B 110.6 . . ?
N2 C10 H10B 110.6 . . ?
H10A C10 H10B 108.7 . . ?
N3 C11 C12 121.47(19) . . ?
N3 C11 H11 119.3 . . ?
C12 C11 H11 119.3 . . ?
C13 C12 C11 119.7(2) . . ?
C13 C12 H12 120.2 . . ?
C11 C12 H12 120.2 . . ?
C12 C13 C14 119.09(17) . . ?
C12 C13 H13 120.5 . . ?
C14 C13 H13 120.5 . . ?
C15 C14 C13 118.91(18) . . ?
C15 C14 H14 120.5 . . ?
C13 C14 H14 120.5 . . ?
N3 C15 C14 121.73(17) . . ?
N3 C15 C16 113.83(14) . . ?
C14 C15 C16 124.45(15) . . ?
N4 C16 C17 121.41(17) . . ?
N4 C16 C15 113.81(13) . . ?
C17 C16 C15 124.77(16) . . ?
C18 C17 C16 119.0(2) . . ?
C18 C17 H17 120.5 . . ?
C16 C17 H17 120.5 . . ?
C19 C18 C17 119.36(19) . . ?
C19 C18 H18 120.3 . . ?
C17 C18 H18 120.3 . . ?
C18 C19 C20 119.2(2) . . ?
C18 C19 H19 120.4 . . ?
C20 C19 H19 120.4 . . ?
N4 C20 C19 121.8(2) . . ?
N4 C20 H20 119.1 . . ?
C19 C20 H20 119.1 . . ?
O1 Co1 O3 88.46(6) . . ?
O1 Co1 N3 94.74(6) . . ?
O3 Co1 N3 176.77(7) . . ?
O1 Co1 N4 177.89(7) . . ?
O3 Co1 N4 93.48(6) . . ?
N3 Co1 N4 83.31(6) . . ?
O1 Co1 N1 86.59(6) . . ?
O3 Co1 N1 89.94(6) . . ?
N3 Co1 N1 90.72(6) . . ?
N4 Co1 N1 94.22(6) . . ?
O1 Co1 N2 88.45(6) . . ?
O3 Co1 N2 86.86(6) . . ?
N3 Co1 N2 92.74(6) . . ?
N4 Co1 N2 90.83(6) . . ?
N1 Co1 N2 174.18(6) . . ?
C5 N1 C2 107.27(16) . . ?
C5 N1 Co1 118.14(13) . . ?
C2 N1 Co1 108.36(11) . . ?
C5 N1 H1 106(2) . . ?
C2 N1 H1 109(2) . . ?
Co1 N1 H1 108(2) . . ?
C7 N2 C10 107.95(16) . . ?
C7 N2 Co1 108.30(11) . . ?
C10 N2 Co1 117.71(12) . . ?
C7 N2 H2A 105(2) . . ?
C10 N2 H2A 109(2) . . ?
Co1 N2 H2A 108(2) . . ?
C11 N3 C15 119.01(15) . . ?
C11 N3 Co1 126.51(13) . . ?
C15 N3 Co1 114.48(11) . . ?
C20 N4 C16 119.16(15) . . ?
C20 N4 Co1 126.34(13) . . ?
C16 N4 Co1 114.38(11) . . ?
C1 O1 Co1 115.11(12) . . ?
C6 O3 Co1 116.52(12) . . ?

loop_
_geom_bond_atom_site_label_1
_geom_bond_atom_site_label_2
_geom_bond_distance
_geom_bond_site_symmetry_2
_geom_bond_publ_flag
C1 O2 1.221(2) . ?
C1 O1 1.294(2) . ?
C1 C2 1.512(3) . ?
C2 N1 1.503(3) . ?
C2 C3 1.535(4) . ?
C2 H2B 0.9800 . ?
C3 C4 1.519(4) . ?
C3 H3A 0.9700 . ?
C3 H3B 0.9700 . ?
C4 C5 1.502(3) . ?
C4 H4A 0.9700 . ?
C4 H4B 0.9700 . ?
C5 N1 1.498(3) . ?
C5 H5A 0.9700 . ?
C5 H5B 0.9700 . ?
C6 O4 1.217(3) . ?
C6 O3 1.290(2) . ?
C6 C7 1.522(3) . ?
C7 N2 1.495(3) . ?
C7 C8 1.559(3) . ?
C7 H7 0.9800 . ?
C8 C9 1.505(4) . ?
C8 H8A 0.9700 . ?
C8 H8B 0.9700 . ?
C9 C10 1.490(4) . ?
C9 H9A 0.9700 . ?
C9 H9B 0.9700 . ?
C10 N2 1.506(2) . ?
C10 H10A 0.9700 . ?
C10 H10B 0.9700 . ?
C11 N3 1.340(2) . ?
C11 C12 1.389(3) . ?
C11 H11 0.9300 . ?
C12 C13 1.375(3) . ?
C12 H12 0.9300 . ?
C13 C14 1.387(3) . ?
C13 H13 0.9300 . ?
C14 C15 1.383(2) . ?
C14 H14 0.9300 . ?
C15 N3 1.359(2) . ?
C15 C16 1.467(2) . ?
C16 N4 1.352(2) . ?
C16 C17 1.389(2) . ?
C17 C18 1.382(4) . ?
C17 H17 0.9300 . ?
C18 C19 1.378(4) . ?
C18 H18 0.9300 . ?
C19 C20 1.383(3) . ?
C19 H19 0.9300 . ?
C20 N4 1.344(2) . ?
C20 H20 0.9300 . ?
Co1 O1 1.8791(13) . ?
Co1 O3 1.8828(13) . ?
Co1 N3 1.9235(14) . ?
Co1 N4 1.9339(14) . ?
Co1 N1 1.9656(15) . ?
Co1 N2 1.9691(14) . ?
N1 H1 0.94(3) . ?
N2 H2A 0.85(3) . ?

loop_
_geom_hbond_atom_site_label_D
_geom_hbond_atom_site_label_H
_geom_hbond_atom_site_label_A
_geom_hbond_distance_DH
_geom_hbond_distance_HA
_geom_hbond_distance_DA
_geom_hbond_angle_DHA
_geom_hbond_site_symmetry_A
_geom_hbond_publ_flag
N1 H1 Cl1 0.94(3) 2.35(3) 3.1996(16) 151(3) 3_646 yes
N2 H2A Cl1 0.85(3) 2.41(3) 3.1864(16) 151(3) . yes

loop_
_geom_torsion_atom_site_label_1
_geom_torsion_atom_site_label_2
_geom_torsion_atom_site_label_3
_geom_torsion_atom_site_label_4
_geom_torsion
_geom_torsion_site_symmetry_1
_geom_torsion_site_symmetry_2
_geom_torsion_site_symmetry_3
_geom_torsion_site_symmetry_4
_geom_torsion_publ_flag
O2 C1 C2 N1 -168.1(2) . . . . ?
O1 C1 C2 N1 12.8(3) . . . . ?
O2 C1 C2 C3 -50.1(3) . . . . ?
O1 C1 C2 C3 130.8(2) . . . . ?
N1 C2 C3 C4 -28.0(3) . . . . ?
C1 C2 C3 C4 -149.3(2) . . . . ?
C2 C3 C4 C5 39.5(4) . . . . ?
C3 C4 C5 N1 -36.6(3) . . . . ?
O4 C6 C7 N2 178.9(2) . . . . ?
O3 C6 C7 N2 -0.8(3) . . . . ?
O4 C6 C7 C8 -65.2(3) . . . . ?
O3 C6 C7 C8 115.2(2) . . . . ?
N2 C7 C8 C9 -33.6(3) . . . . ?
C6 C7 C8 C9 -154.5(2) . . . . ?
C7 C8 C9 C10 42.3(3) . . . . ?
C8 C9 C10 N2 -35.1(3) . . . . ?
N3 C11 C12 C13 2.7(4) . . . . ?
C11 C12 C13 C14 -1.6(4) . . . . ?
C12 C13 C14 C15 -1.2(3) . . . . ?
C13 C14 C15 N3 3.0(3) . . . . ?
C13 C14 C15 C16 -176.96(17) . . . . ?
N3 C15 C16 N4 4.7(2) . . . . ?
C14 C15 C16 N4 -175.40(16) . . . . ?
N3 C15 C16 C17 -174.20(17) . . . . ?
C14 C15 C16 C17 5.8(3) . . . . ?
N4 C16 C17 C18 0.3(3) . . . . ?
C15 C16 C17 C18 179.07(18) . . . . ?
C16 C17 C18 C19 2.0(3) . . . . ?
C17 C18 C19 C20 -2.4(4) . . . . ?
C18 C19 C20 N4 0.5(3) . . . . ?
C4 C5 N1 C2 19.5(2) . . . . ?
C4 C5 N1 Co1 142.25(17) . . . . ?
C1 C2 N1 C5 128.78(19) . . . . ?
C3 C2 N1 C5 5.4(3) . . . . ?
C1 C2 N1 Co1 0.2(2) . . . . ?
C3 C2 N1 Co1 -123.1(2) . . . . ?
C6 C7 N2 C10 134.45(18) . . . . ?
C8 C7 N2 C10 12.2(2) . . . . ?
C6 C7 N2 Co1 6.0(2) . . . . ?
C8 C7 N2 Co1 -116.31(17) . . . . ?
C9 C10 N2 C7 14.0(2) . . . . ?
C9 C10 N2 Co1 136.87(17) . . . . ?
C12 C11 N3 C15 -1.0(3) . . . . ?
C12 C11 N3 Co1 179.38(18) . . . . ?
C14 C15 N3 C11 -1.9(3) . . . . ?
C16 C15 N3 C11 178.02(17) . . . . ?
C14 C15 N3 Co1 177.77(13) . . . . ?
C16 C15 N3 Co1 -2.28(18) . . . . ?
C19 C20 N4 C16 1.8(3) . . . . ?
C19 C20 N4 Co1 -174.00(16) . . . . ?
C17 C16 N4 C20 -2.2(3) . . . . ?
C15 C16 N4 C20 178.90(15) . . . . ?
C17 C16 N4 Co1 174.07(14) . . . . ?
C15 C16 N4 Co1 -4.83(17) . . . . ?
O2 C1 O1 Co1 160.56(18) . . . . ?
C2 C1 O1 Co1 -20.4(2) . . . . ?
O3 Co1 O1 C1 -73.54(15) . . . . ?
N3 Co1 O1 C1 106.94(15) . . . . ?
N1 Co1 O1 C1 16.50(14) . . . . ?
N2 Co1 O1 C1 -160.44(15) . . . . ?
O4 C6 O3 Co1 174.9(2) . . . . ?
C7 C6 O3 Co1 -5.4(2) . . . . ?
O1 Co1 O3 C6 -81.15(16) . . . . ?
N4 Co1 O3 C6 98.03(16) . . . . ?
N1 Co1 O3 C6 -167.74(16) . . . . ?
N2 Co1 O3 C6 7.39(15) . . . . ?
